data_4302393
loop_
_publ_author_name
'Panda, Tarun K.'
'Trambitas, Alexandra G.'
'Bannenberg, Thomas'
'Hrib, Cristian G.'
'Randoll, S\"oren'
'Jones, Peter G.'
'Tamm, Matthias'

_publ_section_title
;
 Imidazolin-2-iminato Complexes of Rare Earth Metals with Very Short
 Metal--Nitrogen Bonds: Experimental and Theoretical Studies
;
_journal_coden_ASTM INOCAJ
_journal_issue 12
_journal_name_full 'Inorganic chemistry'
_journal_page_first 5462
_journal_page_last 5472
_journal_paper_doi 10.1021/ic900503q
_journal_volume 48
_journal_year 2009
_chemical_formula_sum 'C43 H68 Cl2 N3 O4 Sc'
_chemical_formula_weight 806.86
_space_group_IT_number 14
_symmetry_cell_setting monoclinic
_symmetry_space_group_name_Hall '-P 2yn'
_symmetry_space_group_name_H-M 'P 1 21/n 1'
_atom_sites_solution_hydrogens geom
_atom_sites_solution_primary direct
_atom_sites_solution_secondary difmap
_audit_creation_method SHELXL-97
_cell_angle_alpha 90.00
_cell_angle_beta 96.139(6)
_cell_angle_gamma 90.00
_cell_formula_units_Z 4
_cell_length_a 17.975(2)
_cell_length_b 12.2576(16)
_cell_length_c 19.817(2)
_cell_measurement_reflns_used 9978
_cell_measurement_temperature 100(2)
_cell_measurement_theta_max 26
_cell_measurement_theta_min 2
_cell_volume 4341.2(9)
_computing_cell_refinement 'Bruker APEX2'
_computing_data_collection 'Bruker APEX2'
_computing_data_reduction 'Bruker APEX2'
_computing_molecular_graphics 'Bruker XP'
_computing_publication_material SHELXL-97
_computing_structure_refinement 'SHELXL-97 (Sheldrick, 1997)'
_computing_structure_solution 'SHELXS-97 (Sheldrick, 1990)'
_diffrn_ambient_temperature 100(2)
_diffrn_measured_fraction_theta_full 0.997
_diffrn_measured_fraction_theta_max 0.997
_diffrn_measurement_device_type 'Bruker APEX2 CCD'
_diffrn_measurement_method '\w- and \f-scans'
_diffrn_radiation_monochromator graphite
_diffrn_radiation_source 'fine-focus sealed tube'
_diffrn_radiation_type MoK\a
_diffrn_radiation_wavelength 0.71073
_diffrn_reflns_av_R_equivalents 0.1360
_diffrn_reflns_av_sigmaI/netI 0.0937
_diffrn_reflns_limit_h_max 22
_diffrn_reflns_limit_h_min -20
_diffrn_reflns_limit_k_max 15
_diffrn_reflns_limit_k_min -15
_diffrn_reflns_limit_l_max 24
_diffrn_reflns_limit_l_min -24
_diffrn_reflns_number 71242
_diffrn_reflns_theta_full 26.00
_diffrn_reflns_theta_max 26.37
_diffrn_reflns_theta_min 1.45
_diffrn_standards_decay_% 0
_exptl_absorpt_coefficient_mu 0.336
_exptl_absorpt_correction_T_max 0.9900
_exptl_absorpt_correction_T_min 0.9483
_exptl_absorpt_correction_type multi-scan
_exptl_absorpt_process_details SADABS
_exptl_crystal_colour colourless
_exptl_crystal_density_diffrn 1.234
_exptl_crystal_density_method 'not measured'
_exptl_crystal_description tablet
_exptl_crystal_F_000 1736
_exptl_crystal_size_max 0.16
_exptl_crystal_size_mid 0.10
_exptl_crystal_size_min 0.03
_refine_diff_density_max 0.450
_refine_diff_density_min -0.397
_refine_diff_density_rms 0.072
_refine_ls_extinction_method none
_refine_ls_goodness_of_fit_ref 0.998
_refine_ls_hydrogen_treatment 'rigid methyls, others riding'
_refine_ls_matrix_type full
_refine_ls_number_parameters 486
_refine_ls_number_reflns 8852
_refine_ls_number_restraints 0
_refine_ls_restrained_S_all 0.998
_refine_ls_R_factor_all 0.1123
_refine_ls_R_factor_gt 0.0496
_refine_ls_shift/su_max 0.000
_refine_ls_shift/su_mean 0.000
_refine_ls_structure_factor_coef Fsqd
_refine_ls_weighting_details 'calc w=1/[\s^2^(Fo^2^)+(0.0390P)^2^+2.0693P] where P=(Fo^2^+2Fc^2^)/3'
_refine_ls_weighting_scheme calc
_refine_ls_wR_factor_gt 0.0904
_refine_ls_wR_factor_ref 0.1107
_reflns_number_gt 5342
_reflns_number_total 8852
_reflns_threshold_expression >2sigma(I)
_cod_duplicate_entry 4338640
_cod_data_source_file ic900503q_si_002_5.cif
_cod_data_source_block tarun83
_cod_original_cell_volume 4341.3(9)
_cod_original_sg_symbol_H-M 'P 21/n'
_cod_database_code 4302393

loop_
_symmetry_equiv_pos_as_xyz
'x, y, z'
'-x+1/2, y+1/2, -z+1/2'
'-x, -y, -z'
'x-1/2, -y-1/2, z-1/2'

loop_
_atom_site_label
_atom_site_type_symbol
_atom_site_fract_x
_atom_site_fract_y
_atom_site_fract_z
_atom_site_U_iso_or_equiv
_atom_site_adp_type
_atom_site_occupancy
_atom_site_symmetry_multiplicity
_atom_site_calc_flag
_atom_site_refinement_flags
_atom_site_disorder_assembly
_atom_site_disorder_group
Sc Sc 0.33980(3) 0.28322(4) 0.38397(3) 0.01290(13) Uani 1 1 d . . .
Cl1 Cl 0.34894(4) 0.08463(6) 0.36619(3) 0.01963(17) Uani 1 1 d . . .
Cl2 Cl 0.35918(4) 0.48300(6) 0.38010(4) 0.02079(18) Uani 1 1 d . . .
O1 O 0.42113(10) 0.28909(15) 0.29698(9) 0.0172(4) Uani 1 1 d . . .
O2 O 0.45003(10) 0.27215(15) 0.44419(9) 0.0169(4) Uani 1 1 d . . .
O3 O 0.25986(10) 0.28997(15) 0.29231(9) 0.0155(4) Uani 1 1 d . . .
O4 O 0.20294(12) 0.14998(19) 0.75874(10) 0.0351(6) Uani 1 1 d . . .
N1 N 0.27078(12) 0.28137(19) 0.45434(11) 0.0136(5) Uani 1 1 d . . .
N2 N 0.15825(12) 0.33281(18) 0.50334(10) 0.0117(5) Uani 1 1 d . . .
N3 N 0.24538(12) 0.24944(17) 0.57019(10) 0.0116(5) Uani 1 1 d . . .
C1 C 0.23030(14) 0.2870(2) 0.50261(13) 0.0106(6) Uani 1 1 d . . .
C2 C 0.13291(15) 0.3217(2) 0.56702(13) 0.0151(6) Uani 1 1 d . . .
H2 H 0.0858 0.3454 0.5792 0.018 Uiso 1 1 calc R . .
C3 C 0.18603(15) 0.2719(2) 0.60782(13) 0.0147(6) Uani 1 1 d . . .
H3 H 0.1839 0.2549 0.6543 0.018 Uiso 1 1 calc R . .
C4 C 0.11106(14) 0.3643(2) 0.44384(13) 0.0129(6) Uani 1 1 d . . .
C5 C 0.07287(14) 0.2829(2) 0.40360(13) 0.0135(6) Uani 1 1 d . . .
C6 C 0.02541(15) 0.3163(2) 0.34767(13) 0.0160(6) Uani 1 1 d . . .
H6 H -0.0007 0.2629 0.3196 0.019 Uiso 1 1 calc R . .
C7 C 0.01518(15) 0.4252(2) 0.33185(14) 0.0186(7) Uani 1 1 d . . .
H7 H -0.0173 0.4460 0.2930 0.022 Uiso 1 1 calc R . .
C8 C 0.05218(15) 0.5039(2) 0.37239(13) 0.0158(6) Uani 1 1 d . . .
H8 H 0.0447 0.5787 0.3612 0.019 Uiso 1 1 calc R . .
C9 C 0.10038(15) 0.4755(2) 0.42950(13) 0.0155(6) Uani 1 1 d . . .
C10 C 0.13912(15) 0.5642(2) 0.47378(14) 0.0167(6) Uani 1 1 d . . .
H10 H 0.1674 0.5283 0.5140 0.020 Uiso 1 1 calc R . .
C11 C 0.19513(17) 0.6257(3) 0.43540(16) 0.0284(8) Uani 1 1 d . . .
H11A H 0.2314 0.5742 0.4200 0.034 Uiso 1 1 calc R . .
H11B H 0.2214 0.6799 0.4655 0.034 Uiso 1 1 calc R . .
H11C H 0.1686 0.6626 0.3961 0.034 Uiso 1 1 calc R . .
C12 C 0.08283(16) 0.6426(3) 0.49970(15) 0.0248(7) Uani 1 1 d . . .
H12A H 0.0546 0.6792 0.4611 0.030 Uiso 1 1 calc R . .
H12B H 0.1094 0.6971 0.5293 0.030 Uiso 1 1 calc R . .
H12C H 0.0483 0.6018 0.5253 0.030 Uiso 1 1 calc R . .
C13 C 0.08366(15) 0.1625(2) 0.41986(14) 0.0163(6) Uani 1 1 d . . .
H13 H 0.1141 0.1567 0.4650 0.020 Uiso 1 1 calc R . .
C14 C 0.00867(16) 0.1058(2) 0.42553(15) 0.0245(7) Uani 1 1 d . . .
H14A H -0.0175 0.1427 0.4600 0.029 Uiso 1 1 calc R . .
H14B H 0.0175 0.0294 0.4386 0.029 Uiso 1 1 calc R . .
H14C H -0.0220 0.1091 0.3816 0.029 Uiso 1 1 calc R . .
C15 C 0.12668(16) 0.1055(2) 0.36782(15) 0.0223(7) Uani 1 1 d . . .
H15A H 0.0982 0.1104 0.3229 0.027 Uiso 1 1 calc R . .
H15B H 0.1341 0.0286 0.3804 0.027 Uiso 1 1 calc R . .
H15C H 0.1755 0.1408 0.3667 0.027 Uiso 1 1 calc R . .
C16 C 0.31010(14) 0.1871(2) 0.59515(13) 0.0129(6) Uani 1 1 d . . .
C17 C 0.36739(15) 0.2386(2) 0.63707(13) 0.0142(6) Uani 1 1 d . . .
C18 C 0.42839(15) 0.1759(2) 0.66197(14) 0.0169(6) Uani 1 1 d . . .
H18 H 0.4676 0.2083 0.6912 0.020 Uiso 1 1 calc R . .
C19 C 0.43298(16) 0.0667(2) 0.64475(14) 0.0188(7) Uani 1 1 d . . .
H19 H 0.4757 0.0253 0.6615 0.023 Uiso 1 1 calc R . .
C20 C 0.37593(15) 0.0177(2) 0.60351(14) 0.0191(7) Uani 1 1 d . . .
H20 H 0.3798 -0.0573 0.5923 0.023 Uiso 1 1 calc R . .
C21 C 0.31270(15) 0.0762(2) 0.57794(13) 0.0142(6) Uani 1 1 d . . .
C22 C 0.24806(15) 0.0231(2) 0.53438(14) 0.0188(7) Uani 1 1 d . . .
H22 H 0.2282 0.0777 0.4996 0.023 Uiso 1 1 calc R . .
C23 C 0.18458(17) -0.0048(3) 0.57733(17) 0.0335(8) Uani 1 1 d . . .
H23A H 0.1426 -0.0365 0.5482 0.040 Uiso 1 1 calc R . .
H23B H 0.1680 0.0617 0.5987 0.040 Uiso 1 1 calc R . .
H23C H 0.2026 -0.0575 0.6125 0.040 Uiso 1 1 calc R . .
C24 C 0.26983(17) -0.0786(2) 0.49661(15) 0.0249(7) Uani 1 1 d . . .
H24A H 0.3115 -0.0612 0.4704 0.030 Uiso 1 1 calc R . .
H24B H 0.2269 -0.1034 0.4658 0.030 Uiso 1 1 calc R . .
H24C H 0.2851 -0.1364 0.5294 0.030 Uiso 1 1 calc R . .
C25 C 0.36212(16) 0.3597(2) 0.65271(13) 0.0175(7) Uani 1 1 d . . .
H25 H 0.3085 0.3756 0.6582 0.021 Uiso 1 1 calc R . .
C26 C 0.40815(18) 0.3945(3) 0.71836(15) 0.0271(8) Uani 1 1 d . . .
H26A H 0.3945 0.3493 0.7559 0.033 Uiso 1 1 calc R . .
H26B H 0.3980 0.4713 0.7276 0.033 Uiso 1 1 calc R . .
H26C H 0.4615 0.3853 0.7136 0.033 Uiso 1 1 calc R . .
C27 C 0.38270(17) 0.4276(2) 0.59313(15) 0.0250(7) Uani 1 1 d . . .
H27A H 0.4361 0.4189 0.5886 0.030 Uiso 1 1 calc R . .
H27B H 0.3718 0.5046 0.6010 0.030 Uiso 1 1 calc R . .
H27C H 0.3534 0.4030 0.5514 0.030 Uiso 1 1 calc R . .
C28 C 0.42213(17) 0.3750(2) 0.24651(14) 0.0214(7) Uani 1 1 d . . .
H28A H 0.4453 0.4420 0.2672 0.026 Uiso 1 1 calc R . .
H28B H 0.3707 0.3924 0.2265 0.026 Uiso 1 1 calc R . .
C29 C 0.46796(18) 0.3305(3) 0.19305(15) 0.0283(8) Uani 1 1 d . . .
H29A H 0.4930 0.3898 0.1702 0.034 Uiso 1 1 calc R . .
H29B H 0.4367 0.2872 0.1586 0.034 Uiso 1 1 calc R . .
C30 C 0.52439(17) 0.2590(3) 0.23505(16) 0.0283(8) Uani 1 1 d . . .
H30A H 0.5456 0.2029 0.2066 0.034 Uiso 1 1 calc R . .
H30B H 0.5656 0.3030 0.2584 0.034 Uiso 1 1 calc R . .
C31 C 0.47700(15) 0.2076(2) 0.28533(14) 0.0202(7) Uani 1 1 d . . .
H31A H 0.4528 0.1401 0.2664 0.024 Uiso 1 1 calc R . .
H31B H 0.5080 0.1896 0.3282 0.024 Uiso 1 1 calc R . .
C32 C 0.47333(15) 0.1835(2) 0.49098(14) 0.0191(7) Uani 1 1 d . . .
H32A H 0.4839 0.1165 0.4658 0.023 Uiso 1 1 calc R . .
H32B H 0.4340 0.1672 0.5208 0.023 Uiso 1 1 calc R . .
C33 C 0.54355(15) 0.2247(3) 0.53202(15) 0.0243(7) Uani 1 1 d . . .
H33A H 0.5773 0.1638 0.5474 0.029 Uiso 1 1 calc R . .
H33B H 0.5314 0.2670 0.5720 0.029 Uiso 1 1 calc R . .
C34 C 0.57817(16) 0.2970(2) 0.48154(14) 0.0225(7) Uani 1 1 d . . .
H34A H 0.6130 0.3508 0.5049 0.027 Uiso 1 1 calc R . .
H34B H 0.6052 0.2532 0.4500 0.027 Uiso 1 1 calc R . .
C35 C 0.51043(15) 0.3524(2) 0.44477(15) 0.0191(7) Uani 1 1 d . . .
H35A H 0.4978 0.4195 0.4690 0.023 Uiso 1 1 calc R . .
H35B H 0.5197 0.3720 0.3979 0.023 Uiso 1 1 calc R . .
C36 C 0.20058(15) 0.3723(2) 0.28056(14) 0.0188(7) Uani 1 1 d . . .
H36A H 0.2216 0.4437 0.2689 0.023 Uiso 1 1 calc R . .
H36B H 0.1737 0.3812 0.3213 0.023 Uiso 1 1 calc R . .
C37 C 0.14883(16) 0.3280(2) 0.22164(14) 0.0196(7) Uani 1 1 d . . .
H37A H 0.1219 0.3876 0.1956 0.023 Uiso 1 1 calc R . .
H37B H 0.1120 0.2764 0.2373 0.023 Uiso 1 1 calc R . .
C38 C 0.20309(16) 0.2704(3) 0.17978(14) 0.0220(7) Uani 1 1 d . . .
H38A H 0.1771 0.2166 0.1484 0.026 Uiso 1 1 calc R . .
H38B H 0.2303 0.3231 0.1535 0.026 Uiso 1 1 calc R . .
C39 C 0.25511(16) 0.2152(2) 0.23439(13) 0.0192(6) Uani 1 1 d . . .
H39A H 0.2347 0.1437 0.2466 0.023 Uiso 1 1 calc R . .
H39B H 0.3051 0.2037 0.2189 0.023 Uiso 1 1 calc R . .
C40 C 0.2223(2) 0.2352(3) 0.8052(2) 0.0629(13) Uani 1 1 d . . .
H40A H 0.1775 0.2599 0.8260 0.076 Uiso 1 1 calc R . .
H40B H 0.2425 0.2980 0.7815 0.076 Uiso 1 1 calc R . .
C41 C 0.2794(3) 0.1933(3) 0.8581(2) 0.0714(15) Uani 1 1 d . . .
H41A H 0.3235 0.2421 0.8630 0.086 Uiso 1 1 calc R . .
H41B H 0.2587 0.1886 0.9023 0.086 Uiso 1 1 calc R . .
C42 C 0.3004(2) 0.0850(3) 0.83579(18) 0.0453(10) Uani 1 1 d . . .
H42A H 0.2823 0.0278 0.8653 0.054 Uiso 1 1 calc R . .
H42B H 0.3554 0.0787 0.8369 0.054 Uiso 1 1 calc R . .
C43 C 0.26367(18) 0.0740(3) 0.76468(15) 0.0310(8) Uani 1 1 d . . .
H43A H 0.2995 0.0914 0.7316 0.037 Uiso 1 1 calc R . .
H43B H 0.2450 -0.0013 0.7562 0.037 Uiso 1 1 calc R . .

loop_
_atom_site_aniso_label
_atom_site_aniso_U_11
_atom_site_aniso_U_22
_atom_site_aniso_U_33
_atom_site_aniso_U_23
_atom_site_aniso_U_13
_atom_site_aniso_U_12
Sc 0.0144(3) 0.0099(3) 0.0144(3) -0.0002(2) 0.0014(2) 0.0009(2)
Cl1 0.0254(4) 0.0104(4) 0.0230(4) -0.0010(3) 0.0023(3) 0.0000(3)
Cl2 0.0239(4) 0.0108(4) 0.0281(4) -0.0007(3) 0.0045(3) 0.0014(3)
O1 0.0195(10) 0.0124(11) 0.0201(10) 0.0027(9) 0.0041(8) 0.0050(9)
O2 0.0153(10) 0.0126(11) 0.0224(10) 0.0028(9) 0.0001(8) -0.0029(9)
O3 0.0187(10) 0.0133(11) 0.0142(9) -0.0037(8) 0.0003(8) 0.0040(9)
O4 0.0373(14) 0.0375(15) 0.0284(12) -0.0024(11) -0.0065(11) 0.0082(12)
N1 0.0145(12) 0.0110(13) 0.0147(12) -0.0009(10) -0.0013(10) -0.0009(10)
N2 0.0123(12) 0.0122(13) 0.0101(11) 0.0015(10) -0.0010(9) 0.0019(10)
N3 0.0140(12) 0.0068(13) 0.0135(11) 0.0008(9) -0.0006(9) -0.0001(9)
C1 0.0128(14) 0.0042(14) 0.0138(13) 0.0008(12) -0.0028(11) -0.0012(12)
C2 0.0138(14) 0.0157(16) 0.0165(15) -0.0009(12) 0.0048(12) -0.0001(12)
C3 0.0168(14) 0.0140(16) 0.0133(13) 0.0009(12) 0.0013(11) -0.0003(13)
C4 0.0102(14) 0.0177(17) 0.0108(13) 0.0026(12) 0.0014(11) 0.0016(12)
C5 0.0111(14) 0.0150(15) 0.0154(14) 0.0001(13) 0.0053(11) 0.0012(13)
C6 0.0143(14) 0.0168(17) 0.0166(14) -0.0030(12) 0.0006(12) -0.0024(12)
C7 0.0194(16) 0.0214(18) 0.0143(14) 0.0028(13) -0.0012(12) 0.0034(14)
C8 0.0189(15) 0.0124(16) 0.0158(14) 0.0042(12) 0.0013(12) 0.0036(12)
C9 0.0137(15) 0.0175(17) 0.0157(14) -0.0010(12) 0.0036(12) -0.0008(12)
C10 0.0219(16) 0.0103(16) 0.0168(15) -0.0002(12) -0.0027(12) 0.0019(13)
C11 0.0260(18) 0.0248(19) 0.0352(18) -0.0107(16) 0.0072(15) -0.0075(15)
C12 0.0211(17) 0.0265(19) 0.0270(17) -0.0101(15) 0.0033(14) 0.0006(14)
C13 0.0194(16) 0.0110(16) 0.0181(15) 0.0012(12) 0.0001(12) -0.0026(13)
C14 0.0222(17) 0.0179(18) 0.0341(18) 0.0011(14) 0.0068(14) -0.0038(13)
C15 0.0239(17) 0.0144(17) 0.0288(16) -0.0034(14) 0.0027(14) -0.0006(13)
C16 0.0126(14) 0.0120(16) 0.0140(14) 0.0030(11) 0.0011(11) 0.0019(12)
C17 0.0174(15) 0.0125(16) 0.0129(13) -0.0006(12) 0.0021(12) -0.0014(12)
C18 0.0161(15) 0.0176(17) 0.0161(15) 0.0023(12) -0.0030(12) -0.0011(13)
C19 0.0185(16) 0.0173(17) 0.0201(15) 0.0050(13) -0.0006(12) 0.0059(13)
C20 0.0197(16) 0.0123(16) 0.0248(16) 0.0018(13) 0.0006(13) 0.0020(13)
C21 0.0169(15) 0.0103(15) 0.0151(14) 0.0025(12) 0.0006(12) -0.0022(12)
C22 0.0199(16) 0.0077(15) 0.0275(16) -0.0005(13) -0.0040(13) -0.0006(12)
C23 0.0258(18) 0.024(2) 0.051(2) -0.0134(17) 0.0067(16) -0.0092(15)
C24 0.0272(18) 0.0142(17) 0.0319(17) -0.0010(14) -0.0033(14) -0.0037(14)
C25 0.0181(16) 0.0111(16) 0.0221(15) -0.0004(13) -0.0034(13) 0.0019(13)
C26 0.0341(19) 0.0157(18) 0.0291(17) -0.0056(14) -0.0084(15) 0.0018(14)
C27 0.0291(18) 0.0134(17) 0.0316(18) 0.0009(14) -0.0001(14) -0.0030(14)
C28 0.0287(18) 0.0133(17) 0.0228(16) 0.0042(13) 0.0055(13) -0.0039(14)
C29 0.037(2) 0.0245(19) 0.0256(17) 0.0044(15) 0.0145(15) -0.0043(15)
C30 0.0245(18) 0.027(2) 0.0355(19) -0.0074(15) 0.0126(15) -0.0020(15)
C31 0.0208(15) 0.0159(17) 0.0240(16) -0.0015(14) 0.0028(13) 0.0061(13)
C32 0.0195(15) 0.0173(17) 0.0200(15) 0.0072(13) -0.0011(13) 0.0024(13)
C33 0.0199(16) 0.0283(19) 0.0243(16) 0.0014(15) -0.0003(13) 0.0055(15)
C34 0.0196(16) 0.0229(19) 0.0243(16) -0.0003(14) -0.0009(13) -0.0018(14)
C35 0.0180(16) 0.0133(16) 0.0263(16) -0.0045(13) 0.0038(13) -0.0041(13)
C36 0.0193(16) 0.0150(17) 0.0219(15) -0.0003(13) 0.0010(13) 0.0038(13)
C37 0.0204(16) 0.0145(16) 0.0230(16) 0.0032(13) -0.0014(13) 0.0014(13)
C38 0.0260(17) 0.0212(18) 0.0182(15) -0.0002(13) 0.0001(13) -0.0001(14)
C39 0.0229(16) 0.0191(17) 0.0154(14) -0.0056(13) 0.0013(12) 0.0027(14)
C40 0.071(3) 0.048(3) 0.061(3) -0.017(2) -0.036(2) 0.022(2)
C41 0.096(4) 0.049(3) 0.059(3) -0.018(2) -0.041(3) 0.034(3)
C42 0.040(2) 0.047(3) 0.048(2) -0.006(2) -0.0041(18) 0.011(2)
C43 0.036(2) 0.028(2) 0.0296(18) 0.0042(16) 0.0087(15) 0.0058(17)

loop_
_atom_type_symbol
_atom_type_description
_atom_type_scat_dispersion_real
_atom_type_scat_dispersion_imag
_atom_type_scat_source
C C 0.0033 0.0016 'International Tables Vol C Tables 4.2.6.8 and 6.1.1.4'
H H 0.0000 0.0000 'International Tables Vol C Tables 4.2.6.8 and 6.1.1.4'
N N 0.0061 0.0033 'International Tables Vol C Tables 4.2.6.8 and 6.1.1.4'
O O 0.0106 0.0060 'International Tables Vol C Tables 4.2.6.8 and 6.1.1.4'
Cl Cl 0.1484 0.1585 'International Tables Vol C Tables 4.2.6.8 and 6.1.1.4'
Sc Sc 0.2519 0.3716 'International Tables Vol C Tables 4.2.6.8 and 6.1.1.4'

loop_
_geom_angle_atom_site_label_1
_geom_angle_atom_site_label_2
_geom_angle_atom_site_label_3
_geom_angle
_geom_angle_site_symmetry_1
_geom_angle_site_symmetry_3
_geom_angle_publ_flag
N1 Sc O3 100.42(8) . . ?
N1 Sc O2 102.38(8) . . ?
O3 Sc O2 157.14(7) . . ?
N1 Sc O1 178.38(8) . . ?
O3 Sc O1 78.33(7) . . ?
O2 Sc O1 78.91(7) . . ?
N1 Sc Cl1 98.44(7) . . ?
O3 Sc Cl1 88.09(5) . . ?
O2 Sc Cl1 86.96(5) . . ?
O1 Sc Cl1 82.58(5) . . ?
N1 Sc Cl2 97.77(7) . . ?
O3 Sc Cl2 91.08(6) . . ?
O2 Sc Cl2 87.50(5) . . ?
O1 Sc Cl2 81.26(5) . . ?
Cl1 Sc Cl2 163.65(3) . . ?
C31 O1 C28 109.2(2) . . ?
C31 O1 Sc 125.73(16) . . ?
C28 O1 Sc 125.07(16) . . ?
C32 O2 C35 109.5(2) . . ?
C32 O2 Sc 124.70(15) . . ?
C35 O2 Sc 125.83(16) . . ?
C39 O3 C36 108.99(19) . . ?
C39 O3 Sc 127.13(15) . . ?
C36 O3 Sc 123.87(15) . . ?
C40 O4 C43 107.2(2) . . ?
C1 N1 Sc 174.5(2) . . ?
C2 N2 C1 111.0(2) . . ?
C2 N2 C4 123.4(2) . . ?
C1 N2 C4 124.2(2) . . ?
C3 N3 C1 111.2(2) . . ?
C3 N3 C16 124.1(2) . . ?
C1 N3 C16 124.5(2) . . ?
N1 C1 N2 129.2(2) . . ?
N1 C1 N3 129.1(2) . . ?
N2 C1 N3 101.7(2) . . ?
C3 C2 N2 108.2(2) . . ?
C2 C3 N3 107.8(2) . . ?
C9 C4 C5 121.7(2) . . ?
C9 C4 N2 119.1(2) . . ?
C5 C4 N2 119.1(2) . . ?
C6 C5 C4 117.7(3) . . ?
C6 C5 C13 120.7(2) . . ?
C4 C5 C13 121.6(2) . . ?
C7 C6 C5 121.6(3) . . ?
C6 C7 C8 120.0(3) . . ?
C7 C8 C9 121.2(3) . . ?
C8 C9 C4 117.8(3) . . ?
C8 C9 C10 119.9(3) . . ?
C4 C9 C10 122.3(2) . . ?
C9 C10 C12 111.5(2) . . ?
C9 C10 C11 110.6(2) . . ?
C12 C10 C11 110.7(2) . . ?
C5 C13 C15 111.4(2) . . ?
C5 C13 C14 111.3(2) . . ?
C15 C13 C14 110.9(2) . . ?
C17 C16 C21 122.6(2) . . ?
C17 C16 N3 118.8(2) . . ?
C21 C16 N3 118.6(2) . . ?
C18 C17 C16 117.7(3) . . ?
C18 C17 C25 122.2(2) . . ?
C16 C17 C25 120.1(2) . . ?
C17 C18 C19 120.9(3) . . ?
C20 C19 C18 120.4(3) . . ?
C19 C20 C21 121.2(3) . . ?
C20 C21 C16 117.2(2) . . ?
C20 C21 C22 122.1(3) . . ?
C16 C21 C22 120.7(2) . . ?
C21 C22 C24 114.1(2) . . ?
C21 C22 C23 110.5(2) . . ?
C24 C22 C23 109.6(2) . . ?
C17 C25 C27 110.5(2) . . ?
C17 C25 C26 114.0(2) . . ?
C27 C25 C26 110.7(2) . . ?
O1 C28 C29 105.6(2) . . ?
C28 C29 C30 101.9(2) . . ?
C31 C30 C29 102.1(2) . . ?
O1 C31 C30 105.4(2) . . ?
O2 C32 C33 105.0(2) . . ?
C32 C33 C34 102.6(2) . . ?
C35 C34 C33 102.4(2) . . ?
O2 C35 C34 105.1(2) . . ?
O3 C36 C37 104.6(2) . . ?
C36 C37 C38 102.1(2) . . ?
C39 C38 C37 101.6(2) . . ?
O3 C39 C38 105.1(2) . . ?
O4 C40 C41 108.0(3) . . ?
C42 C41 C40 106.5(3) . . ?
C41 C42 C43 105.3(3) . . ?
O4 C43 C42 106.0(3) . . ?

loop_
_geom_bond_atom_site_label_1
_geom_bond_atom_site_label_2
_geom_bond_distance
_geom_bond_site_symmetry_2
_geom_bond_publ_flag
Sc N1 1.963(2) . ?
Sc O3 2.1937(18) . ?
Sc O2 2.2053(18) . ?
Sc O1 2.3776(19) . ?
Sc Cl1 2.4676(10) . ?
Sc Cl2 2.4758(10) . ?
O1 C31 1.452(3) . ?
O1 C28 1.454(3) . ?
O2 C32 1.461(3) . ?
O2 C35 1.464(3) . ?
O3 C39 1.464(3) . ?
O3 C36 1.468(3) . ?
O4 C40 1.411(4) . ?
O4 C43 1.430(4) . ?
N1 C1 1.264(3) . ?
N2 C2 1.393(3) . ?
N2 C1 1.413(3) . ?
N2 C4 1.430(3) . ?
N3 C3 1.393(3) . ?
N3 C1 1.415(3) . ?
N3 C16 1.434(3) . ?
C2 C3 1.331(4) . ?
C4 C9 1.402(4) . ?
C4 C5 1.409(4) . ?
C5 C6 1.386(4) . ?
C5 C13 1.519(4) . ?
C6 C7 1.379(4) . ?
C7 C8 1.380(4) . ?
C8 C9 1.394(4) . ?
C9 C10 1.518(4) . ?
C10 C12 1.524(4) . ?
C10 C11 1.525(4) . ?
C13 C15 1.523(4) . ?
C13 C14 1.531(4) . ?
C16 C17 1.402(4) . ?
C16 C21 1.405(4) . ?
C17 C18 1.386(4) . ?
C17 C25 1.522(4) . ?
C18 C19 1.387(4) . ?
C19 C20 1.378(4) . ?
C20 C21 1.392(4) . ?
C21 C22 1.518(4) . ?
C22 C24 1.526(4) . ?
C22 C23 1.533(4) . ?
C25 C27 1.522(4) . ?
C25 C26 1.526(4) . ?
C28 C29 1.512(4) . ?
C29 C30 1.520(4) . ?
C30 C31 1.515(4) . ?
C32 C33 1.514(4) . ?
C33 C34 1.519(4) . ?
C34 C35 1.512(4) . ?
C36 C37 1.513(4) . ?
C37 C38 1.520(4) . ?
C38 C39 1.512(4) . ?
C40 C41 1.479(5) . ?
C41 C42 1.461(5) . ?
C42 C43 1.497(4) . ?

loop_
_geom_torsion_atom_site_label_1
_geom_torsion_atom_site_label_2
_geom_torsion_atom_site_label_3
_geom_torsion_atom_site_label_4
_geom_torsion
_geom_torsion_site_symmetry_1
_geom_torsion_site_symmetry_2
_geom_torsion_site_symmetry_3
_geom_torsion_site_symmetry_4
_geom_torsion_publ_flag
N1 Sc O1 C31 -161(3) . . . . ?
O3 Sc O1 C31 -121.5(2) . . . . ?
O2 Sc O1 C31 56.4(2) . . . . ?
Cl1 Sc O1 C31 -31.91(19) . . . . ?
Cl2 Sc O1 C31 145.6(2) . . . . ?
N1 Sc O1 C28 18(3) . . . . ?
O3 Sc O1 C28 57.93(19) . . . . ?
O2 Sc O1 C28 -124.2(2) . . . . ?
Cl1 Sc O1 C28 147.51(19) . . . . ?
Cl2 Sc O1 C28 -35.01(19) . . . . ?
N1 Sc O2 C32 58.3(2) . . . . ?
O3 Sc O2 C32 -117.4(2) . . . . ?
O1 Sc O2 C32 -122.7(2) . . . . ?
Cl1 Sc O2 C32 -39.63(19) . . . . ?
Cl2 Sc O2 C32 155.75(19) . . . . ?
N1 Sc O2 C35 -120.4(2) . . . . ?
O3 Sc O2 C35 63.8(3) . . . . ?
O1 Sc O2 C35 58.56(19) . . . . ?
Cl1 Sc O2 C35 141.59(19) . . . . ?
Cl2 Sc O2 C35 -23.02(19) . . . . ?
N1 Sc O3 C39 -125.2(2) . . . . ?
O2 Sc O3 C39 50.6(3) . . . . ?
O1 Sc O3 C39 55.8(2) . . . . ?
Cl1 Sc O3 C39 -27.0(2) . . . . ?
Cl2 Sc O3 C39 136.7(2) . . . . ?
N1 Sc O3 C36 53.7(2) . . . . ?
O2 Sc O3 C36 -130.5(2) . . . . ?
O1 Sc O3 C36 -125.2(2) . . . . ?
Cl1 Sc O3 C36 151.94(19) . . . . ?
Cl2 Sc O3 C36 -44.39(19) . . . . ?
O3 Sc N1 C1 -134(2) . . . . ?
O2 Sc N1 C1 48(2) . . . . ?
O1 Sc N1 C1 -95(3) . . . . ?
Cl1 Sc N1 C1 136(2) . . . . ?
Cl2 Sc N1 C1 -41(2) . . . . ?
Sc N1 C1 N2 108(2) . . . . ?
Sc N1 C1 N3 -72(2) . . . . ?
C2 N2 C1 N1 179.7(3) . . . . ?
C4 N2 C1 N1 12.5(4) . . . . ?
C2 N2 C1 N3 -0.5(3) . . . . ?
C4 N2 C1 N3 -167.7(2) . . . . ?
C3 N3 C1 N1 179.8(3) . . . . ?
C16 N3 C1 N1 -5.7(4) . . . . ?
C3 N3 C1 N2 -0.1(3) . . . . ?
C16 N3 C1 N2 174.4(2) . . . . ?
C1 N2 C2 C3 0.9(3) . . . . ?
C4 N2 C2 C3 168.2(2) . . . . ?
N2 C2 C3 N3 -0.9(3) . . . . ?
C1 N3 C3 C2 0.6(3) . . . . ?
C16 N3 C3 C2 -173.9(2) . . . . ?
C2 N2 C4 C9 86.9(3) . . . . ?
C1 N2 C4 C9 -107.4(3) . . . . ?
C2 N2 C4 C5 -89.1(3) . . . . ?
C1 N2 C4 C5 76.5(3) . . . . ?
C9 C4 C5 C6 1.7(4) . . . . ?
N2 C4 C5 C6 177.7(2) . . . . ?
C9 C4 C5 C13 -179.1(2) . . . . ?
N2 C4 C5 C13 -3.2(4) . . . . ?
C4 C5 C6 C7 -0.4(4) . . . . ?
C13 C5 C6 C7 -179.6(3) . . . . ?
C5 C6 C7 C8 -0.5(4) . . . . ?
C6 C7 C8 C9 0.2(4) . . . . ?
C7 C8 C9 C4 1.0(4) . . . . ?
C7 C8 C9 C10 -178.9(2) . . . . ?
C5 C4 C9 C8 -2.0(4) . . . . ?
N2 C4 C9 C8 -177.9(2) . . . . ?
C5 C4 C9 C10 177.9(2) . . . . ?
N2 C4 C9 C10 2.0(4) . . . . ?
C8 C9 C10 C12 56.7(3) . . . . ?
C4 C9 C10 C12 -123.2(3) . . . . ?
C8 C9 C10 C11 -67.0(3) . . . . ?
C4 C9 C10 C11 113.1(3) . . . . ?
C6 C5 C13 C15 69.7(3) . . . . ?
C4 C5 C13 C15 -109.5(3) . . . . ?
C6 C5 C13 C14 -54.6(3) . . . . ?
C4 C5 C13 C14 126.2(3) . . . . ?
C3 N3 C16 C17 -80.5(3) . . . . ?
C1 N3 C16 C17 105.7(3) . . . . ?
C3 N3 C16 C21 98.0(3) . . . . ?
C1 N3 C16 C21 -75.8(3) . . . . ?
C21 C16 C17 C18 -0.1(4) . . . . ?
N3 C16 C17 C18 178.3(2) . . . . ?
C21 C16 C17 C25 178.7(3) . . . . ?
N3 C16 C17 C25 -2.9(4) . . . . ?
C16 C17 C18 C19 1.2(4) . . . . ?
C25 C17 C18 C19 -177.5(3) . . . . ?
C17 C18 C19 C20 -1.3(4) . . . . ?
C18 C19 C20 C21 0.2(4) . . . . ?
C19 C20 C21 C16 0.9(4) . . . . ?
C19 C20 C21 C22 -177.9(3) . . . . ?
C17 C16 C21 C20 -1.0(4) . . . . ?
N3 C16 C21 C20 -179.4(2) . . . . ?
C17 C16 C21 C22 177.8(3) . . . . ?
N3 C16 C21 C22 -0.6(4) . . . . ?
C20 C21 C22 C24 -25.0(4) . . . . ?
C16 C21 C22 C24 156.3(3) . . . . ?
C20 C21 C22 C23 99.0(3) . . . . ?
C16 C21 C22 C23 -79.8(3) . . . . ?
C18 C17 C25 C27 100.5(3) . . . . ?
C16 C17 C25 C27 -78.2(3) . . . . ?
C18 C17 C25 C26 -24.9(4) . . . . ?
C16 C17 C25 C26 156.3(3) . . . . ?
C31 O1 C28 C29 13.1(3) . . . . ?
Sc O1 C28 C29 -166.39(17) . . . . ?
O1 C28 C29 C30 -32.7(3) . . . . ?
C28 C29 C30 C31 39.2(3) . . . . ?
C28 O1 C31 C30 12.1(3) . . . . ?
Sc O1 C31 C30 -168.37(16) . . . . ?
C29 C30 C31 O1 -32.1(3) . . . . ?
C35 O2 C32 C33 12.3(3) . . . . ?
Sc O2 C32 C33 -166.60(16) . . . . ?
O2 C32 C33 C34 -32.1(3) . . . . ?
C32 C33 C34 C35 39.3(3) . . . . ?
C32 O2 C35 C34 12.6(3) . . . . ?
Sc O2 C35 C34 -168.46(17) . . . . ?
C33 C34 C35 O2 -32.2(3) . . . . ?
C39 O3 C36 C37 13.3(3) . . . . ?
Sc O3 C36 C37 -165.82(16) . . . . ?
O3 C36 C37 C38 -34.2(3) . . . . ?
C36 C37 C38 C39 41.6(3) . . . . ?
C36 O3 C39 C38 13.2(3) . . . . ?
Sc O3 C39 C38 -167.73(17) . . . . ?
C37 C38 C39 O3 -34.0(3) . . . . ?
C43 O4 C40 C41 -22.0(5) . . . . ?
O4 C40 C41 C42 7.7(5) . . . . ?
C40 C41 C42 C43 8.9(5) . . . . ?
C40 O4 C43 C42 27.5(4) . . . . ?
C41 C42 C43 O4 -22.2(4) . . . . ?
